data_4118557
loop_
_publ_author_name
'Suguru Ito'
'Kosuke Ono'
'Nobuharu Iwasawa'

_publ_contact_author 'Nobuharu Iwasawa'
_publ_contact_author_email niwasawa@chem.titech.ac.jp
_publ_section_title
;
 Controlled Self-Assembly of Multiple Diastereomeric Macrocyclic Boronic
 Esters Composed of Two Chiral Units
;
_journal_name_full 'Journal of the American Chemical Society'
_journal_page_first 13962
_journal_page_last 13965
_journal_paper_doi 10.1021/ja306249f
_journal_volume 134
_journal_year 2012
_chemical_absolute_configuration rmad
_chemical_formula_moiety 'C78 H72 B4 O12, 2(C6 H14)'
_chemical_formula_sum 'C90 H100 B4 O12'
_chemical_formula_weight 1416.94
_space_group_IT_number 92
_symmetry_cell_setting tetragonal
_symmetry_Int_Tables_number 92
_symmetry_space_group_name_Hall 'P 4abw 2nw'
_symmetry_space_group_name_H-M 'P 41 21 2'
_atom_sites_solution_hydrogens geom
_atom_sites_solution_primary direct
_atom_sites_solution_secondary difmap
_audit_creation_method SHELXL-97
_cell_angle_alpha 90.00
_cell_angle_beta 90.00
_cell_angle_gamma 90.00
_cell_formula_units_Z 4
_cell_length_a 13.9058(6)
_cell_length_b 13.9058(6)
_cell_length_c 41.035(2)
_cell_measurement_reflns_used 89912
_cell_measurement_temperature 173(2)
_cell_measurement_theta_max 68.25
_cell_measurement_theta_min 3.36
_cell_volume 7935.0(6)
_computing_cell_refinement 'PROCESS-AUTO (Rigaku, 1998) '
_computing_data_collection 'PROCESS-AUTO (Rigaku, 1998)'
_computing_data_reduction 'PROCESS-AUTO (Rigaku, 1998) '
_computing_molecular_graphics 'ORTEP-3 for Windows (Farrugia, 1998)'
_computing_publication_material 'SHELXL-97 (Sheldrick, 1997)'
_computing_structure_refinement 'SHELXL-97 (Sheldrick, 1997)'
_computing_structure_solution 'SHELXS (Sheldrick, 1997)'
_diffrn_ambient_temperature 173(2)
_diffrn_measured_fraction_theta_full 1.000
_diffrn_measured_fraction_theta_max 1.000
_diffrn_measurement_device_type 'Rigaku RAXIS-RAPID IP area detector system'
_diffrn_measurement_method '\w scan'
_diffrn_radiation_monochromator graphite
_diffrn_radiation_probe x-ray
_diffrn_radiation_type CuK\a
_diffrn_radiation_wavelength 1.54186
_diffrn_reflns_av_R_equivalents 0.0928
_diffrn_reflns_av_sigmaI/netI 0.0344
_diffrn_reflns_limit_h_max 16
_diffrn_reflns_limit_h_min -16
_diffrn_reflns_limit_k_max 16
_diffrn_reflns_limit_k_min -16
_diffrn_reflns_limit_l_max 49
_diffrn_reflns_limit_l_min -49
_diffrn_reflns_number 89912
_diffrn_reflns_theta_full 68.25
_diffrn_reflns_theta_max 68.25
_diffrn_reflns_theta_min 3.36
_diffrn_source 'rotating anode x-ray tube'
_exptl_absorpt_coefficient_mu 0.603
_exptl_absorpt_correction_T_max 0.8888
_exptl_absorpt_correction_T_min 0.7943
_exptl_absorpt_correction_type multi-scan
_exptl_absorpt_process_details 'absorption was corrected by ABSCOR'
_exptl_crystal_colour colorless
_exptl_crystal_density_diffrn 1.186
_exptl_crystal_description prism
_exptl_crystal_F_000 3024
_exptl_crystal_size_max 0.40
_exptl_crystal_size_mid 0.30
_exptl_crystal_size_min 0.20
_refine_diff_density_max 0.776
_refine_diff_density_min -0.334
_refine_diff_density_rms 0.074
_refine_ls_abs_structure_details 'Flack H D (1983), Acta Cryst. A39, 876-881'
_refine_ls_abs_structure_Flack 0.0(3)
_refine_ls_extinction_coef 0.00082(16)
_refine_ls_extinction_expression Fc^*^=kFc[1+0.001xFc^2^\l^3^/sin(2\q)]^-1/4^
_refine_ls_extinction_method SHELXL
_refine_ls_goodness_of_fit_ref 1.038
_refine_ls_hydrogen_treatment constr
_refine_ls_matrix_type full
_refine_ls_number_parameters 451
_refine_ls_number_reflns 7273
_refine_ls_number_restraints 9
_refine_ls_restrained_S_all 1.049
_refine_ls_R_factor_all 0.0696
_refine_ls_R_factor_gt 0.0661
_refine_ls_shift/su_max 0.000
_refine_ls_shift/su_mean 0.000
_refine_ls_structure_factor_coef Fsqd
_refine_ls_weighting_details 'calc w=1/[\s^2^(Fo^2^)+(0.1480P)^2^+1.7089P] where P=(Fo^2^+2Fc^2^)/3'
_refine_ls_weighting_scheme calc
_refine_ls_wR_factor_gt 0.1949
_refine_ls_wR_factor_ref 0.2009
_reflns_number_gt 6750
_reflns_number_total 7273
_reflns_threshold_expression >2sigma(I)
_cod_data_source_file ja306249f_5a.cif
_cod_data_source_block 5a
_cod_database_code 4118557

loop_
_symmetry_equiv_pos_as_xyz
'x, y, z'
'x+1/2, -y+1/2, -z+3/4'
'-x, -y, z+1/2'
'-x+1/2, y+1/2, -z+1/4'
'y, x, -z'
'y+1/2, -x+1/2, z+3/4'
'-y+1/2, x+1/2, z+1/4'
'-y, -x, -z+1/2'

loop_
_atom_site_label
_atom_site_type_symbol
_atom_site_fract_x
_atom_site_fract_y
_atom_site_fract_z
_atom_site_U_iso_or_equiv
_atom_site_adp_type
_atom_site_occupancy
_atom_site_symmetry_multiplicity
_atom_site_calc_flag
_atom_site_refinement_flags
O45 O 0.79375(13) 0.88726(15) 0.04225(5) 0.0451(4) Uani 1 1 d .
O21 O 0.80952(15) 0.84434(14) 0.11403(5) 0.0465(5) Uani 1 1 d .
O23 O 0.92052(14) 0.72435(15) 0.12160(4) 0.0454(5) Uani 1 1 d .
O14 O 0.37271(16) 0.57900(17) 0.10054(5) 0.0559(5) Uani 1 1 d .
O30 O 0.46665(15) 0.46783(15) 0.12677(5) 0.0501(5) Uani 1 1 d .
C38 C 1.04255(19) 0.87569(19) 0.01280(6) 0.0378(5) Uani 1 1 d .
O11 O 0.39014(18) 0.51783(15) 0.02771(5) 0.0569(6) Uani 1 1 d .
C39 C 1.1003(2) 0.9080(2) -0.01382(6) 0.0436(6) Uani 1 1 d .
H39 H 1.0712 0.9415 -0.0314 0.052 Uiso 1 1 calc R
C37 C 0.94189(19) 0.89260(18) 0.01377(6) 0.0384(5) Uani 1 1 d .
C8 C 0.3796(2) 0.2362(2) 0.06380(7) 0.0440(6) Uani 1 1 d .
C10 C 0.3991(2) 0.4099(2) 0.07339(7) 0.0446(6) Uani 1 1 d .
C9 C 0.39771(19) 0.3162(2) 0.08449(7) 0.0446(6) Uani 1 1 d .
H9 H 0.4094 0.3047 0.1070 0.054 Uiso 1 1 calc R
C44 C 1.0320(2) 0.7968(2) 0.06567(6) 0.0427(6) Uani 1 1 d .
H44 H 1.0623 0.7629 0.0829 0.051 Uiso 1 1 calc R
C1 C 0.3835(2) 0.4246(2) 0.03915(6) 0.0433(6) Uani 1 1 d .
C36 C 0.89020(19) 0.86380(18) 0.04113(6) 0.0377(5) Uani 1 1 d .
C35 C 0.9350(2) 0.81589(19) 0.06789(6) 0.0401(6) Uani 1 1 d .
C26 C 0.71929(19) 0.6485(2) 0.15409(6) 0.0398(6) Uani 1 1 d .
C27 C 0.6458(2) 0.5795(2) 0.15501(6) 0.0402(6) Uani 1 1 d .
H27 H 0.6587 0.5145 0.1607 0.048 Uiso 1 1 calc R
C2 C 0.3665(2) 0.3494(2) 0.01788(6) 0.0428(6) Uani 1 1 d .
C48 C 0.6301(3) 0.8376(4) 0.04026(17) 0.1052(18) Uani 1 1 d .
H48A H 0.6192 0.8955 0.0534 0.158 Uiso 1 1 calc R
H48B H 0.5877 0.7859 0.0479 0.158 Uiso 1 1 calc R
H48C H 0.6164 0.8515 0.0173 0.158 Uiso 1 1 calc R
C18 C 0.6064(2) 0.7726(2) 0.13751(7) 0.0438(6) Uani 1 1 d .
H18 H 0.5934 0.8372 0.1315 0.053 Uiso 1 1 calc R
C25 C 0.82472(19) 0.6342(2) 0.16323(6) 0.0418(6) Uani 1 1 d .
C40 C 1.1971(2) 0.8911(2) -0.01419(7) 0.0500(7) Uani 1 1 d .
H40 H 1.2346 0.9133 -0.0320 0.060 Uiso 1 1 calc R
C33 C 0.8344(2) 0.6258(3) 0.20046(7) 0.0534(8) Uani 1 1 d .
H33A H 0.9023 0.6171 0.2062 0.080 Uiso 1 1 calc R
H33B H 0.7973 0.5703 0.2081 0.080 Uiso 1 1 calc R
H33C H 0.8099 0.6845 0.2107 0.080 Uiso 1 1 calc R
C43 C 1.0882(2) 0.8258(2) 0.03881(7) 0.0416(6) Uani 1 1 d .
C7 C 0.3770(2) 0.1410(2) 0.07583(8) 0.0556(7) Uani 1 1 d .
H7 H 0.3896 0.1297 0.0983 0.067 Uiso 1 1 calc R
C15 C 0.3856(2) 0.6164(3) 0.13323(8) 0.0546(7) Uani 1 1 d .
H15 H 0.3242 0.6120 0.1458 0.065 Uiso 1 1 calc R
C19 C 0.69906(19) 0.74323(19) 0.14526(6) 0.0394(6) Uani 1 1 d .
B13 B 0.4149(2) 0.4894(3) 0.09949(8) 0.0487(7) Uani 1 1 d .
C20 C 0.7883(2) 0.8035(2) 0.14581(6) 0.0415(6) Uani 1 1 d .
H20 H 0.7849 0.8543 0.1630 0.050 Uiso 1 1 calc R
C24 C 0.8714(2) 0.7311(2) 0.15253(6) 0.0415(6) Uani 1 1 d .
H24 H 0.9155 0.7561 0.1698 0.050 Uiso 1 1 calc R
B22 B 0.8858(2) 0.7948(2) 0.10133(7) 0.0402(6) Uani 1 1 d .
C17 C 0.5328(2) 0.7040(2) 0.13879(7) 0.0458(6) Uani 1 1 d .
C29 C 0.4625(2) 0.5502(2) 0.14810(7) 0.0499(7) Uani 1 1 d .
H29 H 0.4455 0.5310 0.1709 0.060 Uiso 1 1 calc R
C28 C 0.5533(2) 0.6098(2) 0.14727(6) 0.0428(6) Uani 1 1 d .
C4 C 0.3461(3) 0.1728(2) 0.01005(8) 0.0597(8) Uani 1 1 d .
H4 H 0.3365 0.1816 -0.0127 0.072 Uiso 1 1 calc R
C3 C 0.3641(2) 0.2536(2) 0.02984(7) 0.0458(6) Uani 1 1 d .
C12 C 0.3009(4) 0.5667(3) 0.02490(12) 0.0868(14) Uani 1 1 d .
H12A H 0.3121 0.6320 0.0168 0.130 Uiso 1 1 calc R
H12B H 0.2699 0.5698 0.0463 0.130 Uiso 1 1 calc R
H12C H 0.2592 0.5319 0.0097 0.130 Uiso 1 1 calc R
C31 C 0.4020(3) 0.7790(4) 0.10400(12) 0.0870(14) Uani 1 1 d .
H31A H 0.3322 0.7876 0.1024 0.131 Uiso 1 1 calc R
H31B H 0.4253 0.7452 0.0846 0.131 Uiso 1 1 calc R
H31C H 0.4332 0.8421 0.1055 0.131 Uiso 1 1 calc R
C6 C 0.3570(3) 0.0657(3) 0.05610(9) 0.0679(10) Uani 1 1 d .
H6 H 0.3530 0.0023 0.0646 0.082 Uiso 1 1 calc R
C41 C 1.2421(2) 0.8409(2) 0.01163(8) 0.0531(7) Uani 1 1 d .
H41 H 1.3094 0.8292 0.0111 0.064 Uiso 1 1 calc R
C42 C 1.1882(2) 0.8094(2) 0.03736(7) 0.0469(6) Uani 1 1 d .
H42 H 1.2187 0.7757 0.0546 0.056 Uiso 1 1 calc R
C46 C 0.7278(2) 0.8081(3) 0.04352(11) 0.0694(10) Uani 1 1 d .
H46A H 0.7435 0.7623 0.0258 0.083 Uiso 1 1 calc R
H46B H 0.7358 0.7741 0.0645 0.083 Uiso 1 1 calc R
C16 C 0.4256(2) 0.7205(3) 0.13411(8) 0.0572(8) Uani 1 1 d .
C5 C 0.3421(3) 0.0830(3) 0.02259(10) 0.0702(10) Uani 1 1 d .
H5 H 0.3290 0.0303 0.0085 0.084 Uiso 1 1 calc R
C34 C 0.8685(2) 0.5461(2) 0.14672(9) 0.0563(8) Uani 1 1 d .
H34A H 0.9361 0.5399 0.1532 0.084 Uiso 1 1 calc R
H34B H 0.8644 0.5535 0.1230 0.084 Uiso 1 1 calc R
H34C H 0.8331 0.4884 0.1534 0.084 Uiso 1 1 calc R
C32 C 0.3856(3) 0.7689(4) 0.16510(13) 0.0850(14) Uani 1 1 d .
H32A H 0.4019 0.7298 0.1842 0.127 Uiso 1 1 calc R
H32B H 0.3155 0.7745 0.1633 0.127 Uiso 1 1 calc R
H32C H 0.4138 0.8331 0.1675 0.127 Uiso 1 1 calc R
C1B C 0.8697(6) 1.0580(6) 0.18843(18) 0.140(2) Uiso 1 1 d D
H1B1 H 0.9351 1.0842 0.1877 0.210 Uiso 1 1 calc R
H1B2 H 0.8232 1.1097 0.1846 0.210 Uiso 1 1 calc R
H1B3 H 0.8626 1.0087 0.1715 0.210 Uiso 1 1 calc R
C3B C 0.7536(5) 0.9786(6) 0.22170(19) 0.138(2) Uiso 1 1 d D
H3B1 H 0.7345 0.9808 0.2449 0.165 Uiso 1 1 calc R
H3B2 H 0.7554 0.9100 0.2153 0.165 Uiso 1 1 calc R
C2B C 0.8527(6) 1.0166(8) 0.2193(2) 0.193(4) Uiso 1 1 d D
H2B1 H 0.8628 1.0657 0.2364 0.231 Uiso 1 1 calc R
H2B2 H 0.8991 0.9637 0.2230 0.231 Uiso 1 1 calc R
C4B C 0.6756(5) 1.0262(6) 0.20233(18) 0.134(2) Uiso 1 1 d D
H4B1 H 0.6865 1.0161 0.1787 0.160 Uiso 1 1 calc R
H4B2 H 0.6750 1.0962 0.2067 0.160 Uiso 1 1 calc R
C5B C 0.5800(6) 0.9815(7) 0.2125(2) 0.165(3) Uiso 1 1 d D
H5B1 H 0.5752 0.9829 0.2366 0.198 Uiso 1 1 calc R
H5B2 H 0.5790 0.9133 0.2056 0.198 Uiso 1 1 calc R
C6B C 0.4918(8) 1.0333(9) 0.1979(3) 0.227(5) Uiso 1 1 d D
H6B1 H 0.4329 1.0004 0.2049 0.341 Uiso 1 1 calc R
H6B2 H 0.4960 1.0324 0.1741 0.341 Uiso 1 1 calc R
H6B3 H 0.4905 1.1001 0.2056 0.341 Uiso 1 1 calc R

loop_
_atom_site_aniso_label
_atom_site_aniso_U_11
_atom_site_aniso_U_22
_atom_site_aniso_U_33
_atom_site_aniso_U_23
_atom_site_aniso_U_13
_atom_site_aniso_U_12
O45 0.0363(9) 0.0499(11) 0.0491(10) 0.0033(8) 0.0034(8) 0.0015(8)
O21 0.0493(11) 0.0398(10) 0.0505(10) 0.0085(8) 0.0128(8) 0.0038(8)
O23 0.0395(10) 0.0563(12) 0.0405(9) 0.0083(8) 0.0065(8) 0.0059(8)
O14 0.0510(12) 0.0627(13) 0.0539(11) -0.0137(10) -0.0126(9) 0.0062(10)
O30 0.0509(11) 0.0520(12) 0.0472(10) 0.0006(9) -0.0097(9) -0.0108(9)
C38 0.0399(13) 0.0373(13) 0.0361(11) -0.0007(10) -0.0007(10) -0.0025(10)
O11 0.0716(15) 0.0448(11) 0.0542(12) 0.0040(9) -0.0051(10) -0.0007(10)
C39 0.0396(14) 0.0482(15) 0.0431(13) 0.0021(11) 0.0034(11) -0.0009(11)
C37 0.0407(13) 0.0381(13) 0.0363(11) 0.0002(11) -0.0017(10) -0.0001(10)
C8 0.0382(14) 0.0469(15) 0.0469(14) 0.0055(11) -0.0020(11) -0.0027(11)
C10 0.0375(13) 0.0506(16) 0.0456(14) 0.0016(12) -0.0026(11) -0.0016(11)
C9 0.0367(13) 0.0546(16) 0.0426(13) 0.0046(12) -0.0017(11) -0.0011(11)
C44 0.0478(15) 0.0419(14) 0.0384(12) 0.0040(11) -0.0009(11) 0.0006(11)
C1 0.0438(14) 0.0459(15) 0.0401(13) 0.0028(11) -0.0020(11) 0.0026(11)
C36 0.0361(12) 0.0363(12) 0.0408(12) -0.0008(10) 0.0008(10) -0.0005(10)
C35 0.0437(14) 0.0384(13) 0.0383(12) 0.0001(10) 0.0023(11) 0.0010(11)
C26 0.0398(14) 0.0439(14) 0.0358(11) 0.0020(10) 0.0008(10) -0.0025(11)
C27 0.0427(14) 0.0414(13) 0.0367(12) 0.0025(10) -0.0011(10) -0.0048(11)
C2 0.0435(14) 0.0456(15) 0.0392(14) 0.0002(11) -0.0009(11) -0.0023(11)
C48 0.043(2) 0.097(4) 0.175(5) -0.031(3) -0.007(3) -0.007(2)
C18 0.0412(14) 0.0430(14) 0.0472(13) 0.0008(11) -0.0001(11) 0.0040(11)
C25 0.0350(13) 0.0489(15) 0.0415(13) 0.0074(11) -0.0004(10) -0.0032(11)
C40 0.0443(15) 0.0562(17) 0.0495(15) 0.0043(13) 0.0072(12) -0.0019(13)
C33 0.0432(15) 0.073(2) 0.0437(14) 0.0154(14) -0.0059(12) -0.0063(14)
C43 0.0423(14) 0.0417(14) 0.0407(13) -0.0025(11) -0.0015(11) -0.0009(10)
C7 0.0528(17) 0.0550(18) 0.0589(17) 0.0134(14) -0.0023(14) -0.0009(14)
C15 0.0394(14) 0.069(2) 0.0552(15) -0.0194(15) -0.0022(13) -0.0045(14)
C19 0.0399(13) 0.0422(14) 0.0362(11) -0.0013(10) 0.0039(10) -0.0026(11)
B13 0.0425(16) 0.057(2) 0.0469(16) 0.0009(14) -0.0003(13) -0.0056(14)
C20 0.0416(14) 0.0425(14) 0.0406(12) -0.0015(11) 0.0070(11) -0.0052(11)
C24 0.0396(14) 0.0480(15) 0.0368(12) 0.0004(11) 0.0012(10) -0.0040(11)
B22 0.0388(15) 0.0412(15) 0.0406(14) 0.0017(12) 0.0042(12) 0.0003(11)
C17 0.0394(14) 0.0540(16) 0.0441(13) -0.0041(12) -0.0023(11) 0.0010(12)
C29 0.0464(15) 0.0614(18) 0.0417(14) -0.0042(13) -0.0013(12) -0.0130(13)
C28 0.0404(14) 0.0472(15) 0.0408(12) -0.0035(11) -0.0002(11) -0.0062(11)
C4 0.072(2) 0.0508(17) 0.0559(17) -0.0017(14) -0.0081(16) -0.0078(15)
C3 0.0441(15) 0.0476(15) 0.0456(14) 0.0022(12) -0.0032(11) -0.0003(12)
C12 0.104(3) 0.057(2) 0.099(3) -0.005(2) -0.036(3) 0.025(2)
C31 0.068(3) 0.084(3) 0.109(3) 0.018(3) -0.040(2) 0.000(2)
C6 0.081(3) 0.0503(19) 0.072(2) 0.0175(17) -0.0051(19) -0.0068(17)
C41 0.0395(14) 0.0593(18) 0.0604(17) 0.0025(14) 0.0038(13) -0.0008(13)
C42 0.0412(14) 0.0514(16) 0.0483(14) 0.0046(12) -0.0012(11) 0.0026(12)
C46 0.0453(18) 0.069(2) 0.094(3) 0.001(2) -0.0091(17) -0.0119(16)
C16 0.0422(16) 0.065(2) 0.0644(18) -0.0111(16) -0.0062(14) -0.0009(14)
C5 0.094(3) 0.0474(18) 0.069(2) -0.0021(16) -0.010(2) -0.0078(18)
C34 0.0477(16) 0.0497(17) 0.0716(19) 0.0007(15) 0.0023(15) 0.0033(13)
C32 0.0442(18) 0.092(3) 0.118(3) -0.051(3) 0.004(2) 0.0004(18)

loop_
_atom_type_symbol
_atom_type_description
_atom_type_scat_dispersion_real
_atom_type_scat_dispersion_imag
_atom_type_scat_source
C C 0.0181 0.0091 'International Tables Vol C Tables 4.2.6.8 and 6.1.1.4'
H H 0.0000 0.0000 'International Tables Vol C Tables 4.2.6.8 and 6.1.1.4'
B B 0.0090 0.0039 'International Tables Vol C Tables 4.2.6.8 and 6.1.1.4'
O O 0.0492 0.0322 'International Tables Vol C Tables 4.2.6.8 and 6.1.1.4'

loop_
_geom_angle_atom_site_label_1
_geom_angle_atom_site_label_2
_geom_angle_atom_site_label_3
_geom_angle
_geom_angle_site_symmetry_3
C36 O45 C46 116.2(2) .
B22 O21 C20 107.6(2) .
B22 O23 C24 108.6(2) .
B13 O14 C15 107.5(2) .
B13 O30 C29 107.6(3) .
C37 C38 C43 119.9(2) .
C37 C38 C39 121.6(2) .
C43 C38 C39 118.5(2) .
C1 O11 C12 114.7(3) .
C40 C39 C38 120.6(3) .
C40 C39 H39 119.7 .
C38 C39 H39 119.7 .
C36 C37 C38 119.0(2) .
C36 C37 C37 120.5(2) 5
C38 C37 C37 120.6(2) 5
C7 C8 C9 121.9(3) .
C7 C8 C3 119.7(3) .
C9 C8 C3 118.4(3) .
C9 C10 C1 117.1(3) .
C9 C10 B13 116.5(3) .
C1 C10 B13 126.4(3) .
C10 C9 C8 123.0(3) .
C10 C9 H9 118.5 .
C8 C9 H9 118.5 .
C35 C44 C43 122.6(3) .
C35 C44 H44 118.7 .
C43 C44 H44 118.7 .
O11 C1 C2 120.4(2) .
O11 C1 C10 117.1(2) .
C2 C1 C10 122.4(3) .
O45 C36 C37 117.4(2) .
O45 C36 C35 120.6(2) .
C37 C36 C35 122.0(2) .
C44 C35 C36 117.8(2) .
C44 C35 B22 116.8(2) .
C36 C35 B22 125.0(2) .
C19 C26 C27 120.4(3) .
C19 C26 C25 112.3(2) .
C27 C26 C25 127.2(2) .
C28 C27 C26 117.4(3) .
C28 C27 H27 121.3 .
C26 C27 H27 121.3 .
C1 C2 C3 119.7(2) .
C1 C2 C2 121.5(2) 5
C3 C2 C2 118.8(2) 5
C46 C48 H48A 109.5 .
C46 C48 H48B 109.5 .
H48A C48 H48B 109.5 .
C46 C48 H48C 109.5 .
H48A C48 H48C 109.5 .
H48B C48 H48C 109.5 .
C19 C18 C17 118.0(3) .
C19 C18 H18 121.0 .
C17 C18 H18 121.0 .
C26 C25 C34 112.2(2) .
C26 C25 C33 109.8(2) .
C34 C25 C33 110.1(3) .
C26 C25 C24 102.6(2) .
C34 C25 C24 113.8(2) .
C33 C25 C24 108.0(2) .
C39 C40 C41 120.8(3) .
C39 C40 H40 119.6 .
C41 C40 H40 119.6 .
C25 C33 H33A 109.5 .
C25 C33 H33B 109.5 .
H33A C33 H33B 109.5 .
C25 C33 H33C 109.5 .
H33A C33 H33C 109.5 .
H33B C33 H33C 109.5 .
C44 C43 C42 122.2(3) .
C44 C43 C38 118.6(2) .
C42 C43 C38 119.1(3) .
C6 C7 C8 121.4(3) .
C6 C7 H7 119.3 .
C8 C7 H7 119.3 .
O14 C15 C29 103.8(2) .
O14 C15 C16 113.6(3) .
C29 C15 C16 107.4(2) .
O14 C15 H15 110.6 .
C29 C15 H15 110.6 .
C16 C15 H15 110.6 .
C18 C19 C26 121.6(2) .
C18 C19 C20 127.4(2) .
C26 C19 C20 110.9(2) .
O30 B13 O14 113.4(3) .
O30 B13 C10 118.9(3) .
O14 B13 C10 127.2(3) .
O21 C20 C19 112.0(2) .
O21 C20 C24 105.1(2) .
C19 C20 C24 104.8(2) .
O21 C20 H20 111.5 .
C19 C20 H20 111.5 .
C24 C20 H20 111.5 .
O23 C24 C20 103.7(2) .
O23 C24 C25 112.8(2) .
C20 C24 C25 107.4(2) .
O23 C24 H24 110.9 .
C20 C24 H24 110.9 .
C25 C24 H24 110.9 .
O21 B22 O23 113.7(2) .
O21 B22 C35 125.4(2) .
O23 B22 C35 120.9(2) .
C28 C17 C18 120.2(3) .
C28 C17 C16 112.1(3) .
C18 C17 C16 127.5(3) .
O30 C29 C28 112.9(2) .
O30 C29 C15 105.2(2) .
C28 C29 C15 104.1(3) .
O30 C29 H29 111.4 .
C28 C29 H29 111.4 .
C15 C29 H29 111.4 .
C17 C28 C27 122.4(3) .
C17 C28 C29 110.7(3) .
C27 C28 C29 126.9(3) .
C5 C4 C3 121.7(3) .
C5 C4 H4 119.2 .
C3 C4 H4 119.2 .
C4 C3 C2 123.6(3) .
C4 C3 C8 116.9(3) .
C2 C3 C8 119.5(3) .
O11 C12 H12A 109.5 .
O11 C12 H12B 109.5 .
H12A C12 H12B 109.5 .
O11 C12 H12C 109.5 .
H12A C12 H12C 109.5 .
H12B C12 H12C 109.5 .
C16 C31 H31A 109.5 .
C16 C31 H31B 109.5 .
H31A C31 H31B 109.5 .
C16 C31 H31C 109.5 .
H31A C31 H31C 109.5 .
H31B C31 H31C 109.5 .
C7 C6 C5 118.8(3) .
C7 C6 H6 120.6 .
C5 C6 H6 120.6 .
C42 C41 C40 119.6(3) .
C42 C41 H41 120.2 .
C40 C41 H41 120.2 .
C41 C42 C43 121.4(3) .
C41 C42 H42 119.3 .
C43 C42 H42 119.3 .
C48 C46 O45 112.7(4) .
C48 C46 H46A 109.1 .
O45 C46 H46A 109.1 .
C48 C46 H46B 109.1 .
O45 C46 H46B 109.1 .
H46A C46 H46B 107.8 .
C31 C16 C17 113.4(3) .
C31 C16 C32 111.1(4) .
C17 C16 C32 108.4(3) .
C31 C16 C15 113.8(3) .
C17 C16 C15 102.4(3) .
C32 C16 C15 107.2(3) .
C4 C5 C6 121.5(3) .
C4 C5 H5 119.3 .
C6 C5 H5 119.3 .
C25 C34 H34A 109.5 .
C25 C34 H34B 109.5 .
H34A C34 H34B 109.5 .
C25 C34 H34C 109.5 .
H34A C34 H34C 109.5 .
H34B C34 H34C 109.5 .
C16 C32 H32A 109.5 .
C16 C32 H32B 109.5 .
H32A C32 H32B 109.5 .
C16 C32 H32C 109.5 .
H32A C32 H32C 109.5 .
H32B C32 H32C 109.5 .
C2B C1B H1B1 109.5 .
C2B C1B H1B2 109.5 .
H1B1 C1B H1B2 109.5 .
C2B C1B H1B3 109.5 .
H1B1 C1B H1B3 109.5 .
H1B2 C1B H1B3 109.5 .
C2B C3B C4B 118.8(7) .
C2B C3B H3B1 107.6 .
C4B C3B H3B1 107.6 .
C2B C3B H3B2 107.6 .
C4B C3B H3B2 107.6 .
H3B1 C3B H3B2 107.1 .
C1B C2B C3B 111.2(7) .
C1B C2B H2B1 109.4 .
C3B C2B H2B1 109.4 .
C1B C2B H2B2 109.4 .
C3B C2B H2B2 109.4 .
H2B1 C2B H2B2 108.0 .
C3B C4B C5B 107.8(6) .
C3B C4B H4B1 110.2 .
C5B C4B H4B1 110.2 .
C3B C4B H4B2 110.2 .
C5B C4B H4B2 110.2 .
H4B1 C4B H4B2 108.5 .
C4B C5B C6B 113.3(8) .
C4B C5B H5B1 108.9 .
C6B C5B H5B1 108.9 .
C4B C5B H5B2 108.9 .
C6B C5B H5B2 108.9 .
H5B1 C5B H5B2 107.7 .
C5B C6B H6B1 109.5 .
C5B C6B H6B2 109.5 .
H6B1 C6B H6B2 109.5 .
C5B C6B H6B3 109.5 .
H6B1 C6B H6B3 109.5 .
H6B2 C6B H6B3 109.5 .

loop_
_geom_bond_atom_site_label_1
_geom_bond_atom_site_label_2
_geom_bond_distance
_geom_bond_site_symmetry_2
O45 C36 1.381(3) .
O45 C46 1.434(4) .
O21 B22 1.368(4) .
O21 C20 1.453(3) .
O23 B22 1.372(4) .
O23 C24 1.445(3) .
O14 B13 1.378(4) .
O14 C15 1.450(3) .
O30 B13 1.364(4) .
O30 C29 1.442(4) .
C38 C37 1.420(4) .
C38 C43 1.422(4) .
C38 C39 1.428(4) .
O11 C1 1.382(3) .
O11 C12 1.419(5) .
C39 C40 1.366(4) .
C39 H39 0.9500 .
C37 C36 1.392(4) .
C37 C37 1.489(5) 5
C8 C7 1.413(4) .
C8 C9 1.422(4) .
C8 C3 1.431(4) .
C10 C9 1.380(4) .
C10 C1 1.437(4) .
C10 B13 1.555(4) .
C9 H9 0.9500 .
C44 C35 1.378(4) .
C44 C43 1.410(4) .
C44 H44 0.9500 .
C1 C2 1.382(4) .
C36 C35 1.427(4) .
C35 B22 1.561(4) .
C26 C19 1.395(4) .
C26 C27 1.402(4) .
C26 C25 1.526(4) .
C27 C28 1.390(4) .
C27 H27 0.9500 .
C2 C3 1.420(4) .
C2 C2 1.506(5) 5
C48 C46 1.425(5) .
C48 H48A 0.9800 .
C48 H48B 0.9800 .
C48 H48C 0.9800 .
C18 C19 1.388(4) .
C18 C17 1.400(4) .
C18 H18 0.9500 .
C25 C34 1.527(4) .
C25 C33 1.538(4) .
C25 C24 1.559(4) .
C40 C41 1.415(4) .
C40 H40 0.9500 .
C33 H33A 0.9800 .
C33 H33B 0.9800 .
C33 H33C 0.9800 .
C43 C42 1.410(4) .
C7 C6 1.353(5) .
C7 H7 0.9500 .
C15 C29 1.538(5) .
C15 C16 1.552(5) .
C15 H15 1.0000 .
C19 C20 1.497(4) .
C20 C24 1.557(4) .
C20 H20 1.0000 .
C24 H24 1.0000 .
C17 C28 1.385(4) .
C17 C16 1.519(4) .
C29 C28 1.511(4) .
C29 H29 1.0000 .
C4 C5 1.352(5) .
C4 C3 1.409(4) .
C4 H4 0.9500 .
C12 H12A 0.9800 .
C12 H12B 0.9800 .
C12 H12C 0.9800 .
C31 C16 1.516(5) .
C31 H31A 0.9800 .
C31 H31B 0.9800 .
C31 H31C 0.9800 .
C6 C5 1.411(5) .
C6 H6 0.9500 .
C41 C42 1.367(4) .
C41 H41 0.9500 .
C42 H42 0.9500 .
C46 H46A 0.9900 .
C46 H46B 0.9900 .
C16 C32 1.543(5) .
C5 H5 0.9500 .
C34 H34A 0.9800 .
C34 H34B 0.9800 .
C34 H34C 0.9800 .
C32 H32A 0.9800 .
C32 H32B 0.9800 .
C32 H32C 0.9800 .
C1B C2B 1.411(8) .
C1B H1B1 0.9800 .
C1B H1B2 0.9800 .
C1B H1B3 0.9800 .
C3B C2B 1.479(8) .
C3B C4B 1.499(7) .
C3B H3B1 0.9900 .
C3B H3B2 0.9900 .
C2B H2B1 0.9900 .
C2B H2B2 0.9900 .
C4B C5B 1.526(7) .
C4B H4B1 0.9900 .
C4B H4B2 0.9900 .
C5B C6B 1.543(8) .
C5B H5B1 0.9900 .
C5B H5B2 0.9900 .
C6B H6B1 0.9800 .
C6B H6B2 0.9800 .
C6B H6B3 0.9800 .

loop_
_geom_torsion_atom_site_label_1
_geom_torsion_atom_site_label_2
_geom_torsion_atom_site_label_3
_geom_torsion_atom_site_label_4
_geom_torsion
_geom_torsion_site_symmetry_1
_geom_torsion_site_symmetry_4
C37 C38 C39 C40 179.8(3) . .
C43 C38 C39 C40 0.1(4) . .
C43 C38 C37 C36 3.1(4) . .
C39 C38 C37 C36 -176.7(2) . .
C43 C38 C37 C37 -178.0(2) . 5
C39 C38 C37 C37 2.2(4) . 5
C1 C10 C9 C8 -1.5(4) . .
B13 C10 C9 C8 177.0(3) . .
C7 C8 C9 C10 -179.0(3) . .
C3 C8 C9 C10 1.3(4) . .
C12 O11 C1 C2 86.3(4) . .
C12 O11 C1 C10 -96.3(3) . .
C9 C10 C1 O11 -176.6(3) . .
B13 C10 C1 O11 5.2(4) . .
C9 C10 C1 C2 0.8(4) . .
B13 C10 C1 C2 -177.5(3) . .
C46 O45 C36 C37 118.3(3) . .
C46 O45 C36 C35 -64.6(4) . .
C38 C37 C36 O45 175.6(2) . .
C37 C37 C36 O45 -3.3(3) 5 .
C38 C37 C36 C35 -1.4(4) . .
C37 C37 C36 C35 179.6(2) 5 .
C43 C44 C35 C36 2.3(4) . .
C43 C44 C35 B22 -170.2(3) . .
O45 C36 C35 C44 -178.2(2) . .
C37 C36 C35 C44 -1.2(4) . .
O45 C36 C35 B22 -6.4(4) . .
C37 C36 C35 B22 170.6(3) . .
C19 C26 C27 C28 -0.8(4) . .
C25 C26 C27 C28 176.5(3) . .
O11 C1 C2 C3 177.3(3) . .
C10 C1 C2 C3 0.0(4) . .
O11 C1 C2 C2 -3.3(4) . 5
C10 C1 C2 C2 179.4(3) . 5
C19 C26 C25 C34 -132.6(3) . .
C27 C26 C25 C34 49.9(4) . .
C19 C26 C25 C33 104.6(3) . .
C27 C26 C25 C33 -72.9(4) . .
C19 C26 C25 C24 -10.1(3) . .
C27 C26 C25 C24 172.4(2) . .
C38 C39 C40 C41 0.3(5) . .
C35 C44 C43 C42 177.4(3) . .
C35 C44 C43 C38 -0.7(4) . .
C37 C38 C43 C44 -2.0(4) . .
C39 C38 C43 C44 177.8(3) . .
C37 C38 C43 C42 179.8(3) . .
C39 C38 C43 C42 -0.4(4) . .
C9 C8 C7 C6 178.1(3) . .
C3 C8 C7 C6 -2.2(5) . .
B13 O14 C15 C29 14.5(3) . .
B13 O14 C15 C16 130.8(3) . .
C17 C18 C19 C26 0.1(4) . .
C17 C18 C19 C20 -179.5(3) . .
C27 C26 C19 C18 0.7(4) . .
C25 C26 C19 C18 -177.0(2) . .
C27 C26 C19 C20 -179.7(2) . .
C25 C26 C19 C20 2.6(3) . .
C29 O30 B13 O14 -1.8(3) . .
C29 O30 B13 C10 -174.6(2) . .
C15 O14 B13 O30 -8.6(4) . .
C15 O14 B13 C10 163.4(3) . .
C9 C10 B13 O30 28.9(4) . .
C1 C10 B13 O30 -152.8(3) . .
C9 C10 B13 O14 -142.8(3) . .
C1 C10 B13 O14 35.5(5) . .
B22 O21 C20 C19 -105.9(3) . .
B22 O21 C20 C24 7.4(3) . .
C18 C19 C20 O21 -60.8(4) . .
C26 C19 C20 O21 119.6(2) . .
C18 C19 C20 C24 -174.2(3) . .
C26 C19 C20 C24 6.2(3) . .
B22 O23 C24 C20 10.4(3) . .
B22 O23 C24 C25 126.3(3) . .
O21 C20 C24 O23 -10.7(3) . .
C19 C20 C24 O23 107.4(2) . .
O21 C20 C24 C25 -130.4(2) . .
C19 C20 C24 C25 -12.3(3) . .
C26 C25 C24 O23 -100.4(2) . .
C34 C25 C24 O23 21.1(3) . .
C33 C25 C24 O23 143.7(2) . .
C26 C25 C24 C20 13.3(3) . .
C34 C25 C24 C20 134.8(2) . .
C33 C25 C24 C20 -102.6(3) . .
C20 O21 B22 O23 -1.0(3) . .
C20 O21 B22 C35 -178.3(3) . .
C24 O23 B22 O21 -6.4(3) . .
C24 O23 B22 C35 171.0(2) . .
C44 C35 B22 O21 148.5(3) . .
C36 C35 B22 O21 -23.5(4) . .
C44 C35 B22 O23 -28.6(4) . .
C36 C35 B22 O23 159.4(3) . .
C19 C18 C17 C28 -0.7(4) . .
C19 C18 C17 C16 174.6(3) . .
B13 O30 C29 C28 -102.1(3) . .
B13 O30 C29 C15 10.8(3) . .
O14 C15 C29 O30 -15.3(3) . .
C16 C15 C29 O30 -136.0(3) . .
O14 C15 C29 C28 103.6(3) . .
C16 C15 C29 C28 -17.0(3) . .
C18 C17 C28 C27 0.5(4) . .
C16 C17 C28 C27 -175.4(3) . .
C18 C17 C28 C29 178.1(3) . .
C16 C17 C28 C29 2.2(3) . .
C26 C27 C28 C17 0.2(4) . .
C26 C27 C28 C29 -176.9(3) . .
O30 C29 C28 C17 123.0(3) . .
C15 C29 C28 C17 9.4(3) . .
O30 C29 C28 C27 -59.6(4) . .
C15 C29 C28 C27 -173.1(3) . .
C5 C4 C3 C2 -178.4(4) . .
C5 C4 C3 C8 1.0(5) . .
C1 C2 C3 C4 179.2(3) . .
C2 C2 C3 C4 -0.2(5) 5 .
C1 C2 C3 C8 -0.2(4) . .
C2 C2 C3 C8 -179.6(3) 5 .
C7 C8 C3 C4 0.4(4) . .
C9 C8 C3 C4 -179.9(3) . .
C7 C8 C3 C2 179.9(3) . .
C9 C8 C3 C2 -0.4(4) . .
C8 C7 C6 C5 2.4(6) . .
C39 C40 C41 C42 -0.4(5) . .
C40 C41 C42 C43 0.0(5) . .
C44 C43 C42 C41 -177.7(3) . .
C38 C43 C42 C41 0.4(4) . .
C36 O45 C46 C48 -172.2(4) . .
C28 C17 C16 C31 -135.6(3) . .
C18 C17 C16 C31 48.8(5) . .
C28 C17 C16 C32 100.5(4) . .
C18 C17 C16 C32 -75.0(4) . .
C28 C17 C16 C15 -12.6(3) . .
C18 C17 C16 C15 171.8(3) . .
O14 C15 C16 C31 26.5(4) . .
C29 C15 C16 C31 140.7(3) . .
O14 C15 C16 C17 -96.3(3) . .
C29 C15 C16 C17 17.9(3) . .
O14 C15 C16 C32 149.7(3) . .
C29 C15 C16 C32 -96.1(3) . .
C3 C4 C5 C6 -0.8(7) . .
C7 C6 C5 C4 -1.0(7) . .
C4B C3B C2B C1B -29.9(13) . .
C2B C3B C4B C5B -173.0(9) . .
C3B C4B C5B C6B 172.1(8) . .
